data_2231914
loop_
_publ_author_name
'Abdel-Aziz, Hatem A.'
'Ng, Seik Weng'
'Tiekink, Edward R. T.'

_publ_section_title
;
 2-(6-Phenyl-7<i>H</i>-1,2,4-triazolo[3,4-<i>b</i>][1,3,4]thiadiazin-3-yl)-1,3-benzothiazole
;
_journal_coeditor_code HG5092
_journal_issue 10
_journal_name_full 'Acta Crystallographica Section E'
_journal_page_first o2610
_journal_paper_doi 10.1107/S1600536811036452
_journal_volume 67
_journal_year 2011
_chemical_formula_iupac 'C17 H11 N5 S2'
_chemical_formula_moiety 'C17 H11 N5 S2'
_chemical_formula_sum 'C17 H11 N5 S2'
_chemical_formula_weight 349.43
_chemical_name_systematic
;
2-(6-Phenyl-7<i>H</i>-1,2,4-triazolo[3,4-<i>b</i>][1,3,4]thiadiazin-3-yl)-1,3-
benzothiazole
;
_space_group_IT_number 18
_symmetry_cell_setting orthorhombic
_symmetry_space_group_name_Hall 'P 2 2ab'
_symmetry_space_group_name_H-M 'P 21 21 2'
_atom_sites_solution_hydrogens geom
_atom_sites_solution_primary direct
_atom_sites_solution_secondary difmap
_audit_creation_method SHELXL-97
_cell_angle_alpha 90.00
_cell_angle_beta 90.00
_cell_angle_gamma 90.00
_cell_formula_units_Z 4
_cell_length_a 12.1437(3)
_cell_length_b 21.2950(5)
_cell_length_c 5.79460(10)
_cell_measurement_reflns_used 3513
_cell_measurement_temperature 100(2)
_cell_measurement_theta_max 74.3047
_cell_measurement_theta_min 3.6367
_cell_volume 1498.48(6)
_computing_cell_refinement 'CrysAlis PRO (Agilent, 2010)'
_computing_data_collection 'CrysAlis PRO (Agilent, 2010)'
_computing_data_reduction 'CrysAlis PRO (Agilent, 2010)'
_computing_molecular_graphics 'ORTEP-3 (Farrugia, 1997) and DIAMOND (Brandenburg, 2006)'
_computing_publication_material 'publCIF (Westrip, 2010)'
_computing_structure_refinement 'SHELXL97 (Sheldrick, 2008)'
_computing_structure_solution 'SHELXS97 (Sheldrick, 2008)'
_diffrn_ambient_temperature 100(2)
_diffrn_detector_area_resol_mean 10.4041
_diffrn_measured_fraction_theta_full 0.972
_diffrn_measured_fraction_theta_max 0.972
_diffrn_measurement_device_type 'Agilent SuperNova Dual diffractometer with Atlas detector'
_diffrn_measurement_method '\w scan'
_diffrn_radiation_monochromator mirror
_diffrn_radiation_source 'SuperNova (Cu) X-ray Source'
_diffrn_radiation_type 'Cu K\a'
_diffrn_radiation_wavelength 1.5418
_diffrn_reflns_av_R_equivalents 0.0286
_diffrn_reflns_av_sigmaI/netI 0.0400
_diffrn_reflns_limit_h_max 13
_diffrn_reflns_limit_h_min -15
_diffrn_reflns_limit_k_max 26
_diffrn_reflns_limit_k_min -13
_diffrn_reflns_limit_l_max 6
_diffrn_reflns_limit_l_min -6
_diffrn_reflns_number 5754
_diffrn_reflns_theta_full 74.47
_diffrn_reflns_theta_max 74.47
_diffrn_reflns_theta_min 4.19
_diffrn_standards_decay_% 0
_diffrn_standards_interval_count 0
_diffrn_standards_interval_time 0
_diffrn_standards_number 0
_exptl_absorpt_coefficient_mu 3.294
_exptl_absorpt_correction_T_max 1.000
_exptl_absorpt_correction_T_min 0.715
_exptl_absorpt_correction_type multi-scan
_exptl_absorpt_process_details '(CrysAlis PRO; Agilent, 2010)'
_exptl_crystal_colour light-brown
_exptl_crystal_density_diffrn 1.549
_exptl_crystal_density_method 'not measured'
_exptl_crystal_description plate
_exptl_crystal_F_000 720
_exptl_crystal_size_max 0.25
_exptl_crystal_size_mid 0.25
_exptl_crystal_size_min 0.05
_refine_diff_density_max 0.212
_refine_diff_density_min -0.300
_refine_ls_abs_structure_details 'Flack (1983), 1150 Friedel pairs'
_refine_ls_abs_structure_Flack -0.006(16)
_refine_ls_extinction_method none
_refine_ls_goodness_of_fit_ref 1.063
_refine_ls_hydrogen_treatment constr
_refine_ls_matrix_type full
_refine_ls_number_parameters 217
_refine_ls_number_reflns 2902
_refine_ls_number_restraints 0
_refine_ls_restrained_S_all 1.063
_refine_ls_R_factor_all 0.0345
_refine_ls_R_factor_gt 0.0321
_refine_ls_shift/su_max 0.001
_refine_ls_shift/su_mean 0.000
_refine_ls_structure_factor_coef Fsqd
_refine_ls_weighting_details 'calc w=1/[\s^2^(Fo^2^)+(0.0507P)^2^+0.0210P] where P=(Fo^2^+2Fc^2^)/3'
_refine_ls_weighting_scheme calc
_refine_ls_wR_factor_gt 0.0810
_refine_ls_wR_factor_ref 0.0829
_reflns_number_gt 2751
_reflns_number_total 2902
_reflns_threshold_expression I>2\s(I)
_cod_data_source_file hg5092.cif
_cod_data_source_block I
_cod_original_sg_symbol_Hall 'P 2 2ab '
_cod_database_code 2231914
_cod_database_fobs_code 2231914

loop_
_symmetry_equiv_pos_as_xyz
'x, y, z'
'-x, -y, z'
'-x+1/2, y+1/2, -z'
'x+1/2, -y+1/2, -z'

loop_
_atom_site_type_symbol
_atom_site_label
_atom_site_fract_x
_atom_site_fract_y
_atom_site_fract_z
_atom_site_U_iso_or_equiv
_atom_site_adp_type
_atom_site_calc_flag
_atom_site_refinement_flags
_atom_site_occupancy
_atom_site_symmetry_multiplicity
S S1 0.41692(4) 0.42415(2) 0.72377(10) 0.01863(14) Uani d . 1 1
S S2 0.51497(4) 0.25815(2) 1.48903(10) 0.01803(13) Uani d . 1 1
N N1 0.21298(15) 0.38633(8) 0.7555(3) 0.0165(4) Uani d . 1 1
N N2 0.24914(15) 0.31575(9) 1.1796(3) 0.0170(4) Uani d . 1 1
N N3 0.30068(16) 0.28150(8) 1.3539(3) 0.0177(4) Uani d . 1 1
N N4 0.42913(15) 0.32303(8) 1.1339(3) 0.0142(4) Uani d . 1 1
N N5 0.52940(15) 0.34569(8) 1.0531(3) 0.0155(4) Uani d . 1 1
C C1 0.32276(18) 0.45294(9) 0.5251(4) 0.0173(4) Uani d . 1 1
C C2 0.34046(19) 0.49351(11) 0.3396(4) 0.0214(5) Uani d . 1 1
H H2 0.4105 0.5121 0.3138 0.026 Uiso calc R 1 1
C C3 0.25298(18) 0.50565(10) 0.1955(4) 0.0204(5) Uani d . 1 1
H H3 0.2635 0.5325 0.0664 0.024 Uiso calc R 1 1
C C4 0.14936(18) 0.47958(9) 0.2342(4) 0.0202(5) Uani d . 1 1
H H4 0.0908 0.4887 0.1309 0.024 Uiso calc R 1 1
C C5 0.13077(18) 0.44076(10) 0.4203(4) 0.0191(5) Uani d . 1 1
H H5 0.0597 0.4237 0.4478 0.023 Uiso calc R 1 1
C C6 0.21838(18) 0.42704(9) 0.5676(4) 0.0149(4) Uani d . 1 1
C C7 0.30956(18) 0.38046(9) 0.8490(4) 0.0139(4) Uani d . 1 1
C C8 0.32714(17) 0.34057(9) 1.0515(4) 0.0149(4) Uani d . 1 1
C C9 0.40792(19) 0.28660(9) 1.3227(4) 0.0153(4) Uani d . 1 1
C C10 0.61131(16) 0.25386(9) 1.2505(4) 0.0175(4) Uani d . 1 1
H H10A 0.6859 0.2451 1.3118 0.021 Uiso calc R 1 1
H H10B 0.5904 0.2184 1.1489 0.021 Uiso calc R 1 1
C C11 0.61482(18) 0.31330(9) 1.1098(4) 0.0143(4) Uani d . 1 1
C C12 0.72157(16) 0.33574(8) 1.0201(4) 0.0140(4) Uani d . 1 1
C C13 0.72667(19) 0.36733(9) 0.8082(4) 0.0171(4) Uani d . 1 1
H H13 0.6617 0.3728 0.7193 0.021 Uiso calc R 1 1
C C14 0.82592(18) 0.39051(9) 0.7279(4) 0.0180(4) Uani d . 1 1
H H14 0.8288 0.4122 0.5846 0.022 Uiso calc R 1 1
C C15 0.92123(19) 0.38220(10) 0.8562(4) 0.0186(4) Uani d . 1 1
H H15 0.9891 0.3985 0.8010 0.022 Uiso calc R 1 1
C C16 0.91816(19) 0.35013(10) 1.0651(4) 0.0184(4) Uani d . 1 1
H H16 0.9838 0.3443 1.1518 0.022 Uiso calc R 1 1
C C17 0.81865(18) 0.32671(9) 1.1466(4) 0.0159(4) Uani d . 1 1
H H17 0.8164 0.3045 1.2886 0.019 Uiso calc R 1 1

loop_
_atom_site_aniso_label
_atom_site_aniso_U_11
_atom_site_aniso_U_22
_atom_site_aniso_U_33
_atom_site_aniso_U_12
_atom_site_aniso_U_13
_atom_site_aniso_U_23
S1 0.0133(2) 0.0176(2) 0.0250(3) -0.00121(19) -0.0008(2) 0.0079(2)
S2 0.0186(3) 0.0185(3) 0.0170(3) 0.00037(19) -0.0012(2) 0.00396(19)
N1 0.0172(9) 0.0139(8) 0.0184(9) -0.0010(7) -0.0006(8) 0.0007(8)
N2 0.0168(9) 0.0155(8) 0.0186(9) -0.0002(7) 0.0009(8) 0.0010(7)
N3 0.0185(9) 0.0171(9) 0.0175(10) -0.0008(7) 0.0015(7) 0.0035(7)
N4 0.0129(9) 0.0131(8) 0.0167(9) -0.0003(7) -0.0003(7) 0.0014(7)
N5 0.0134(9) 0.0136(8) 0.0195(10) -0.0017(7) 0.0019(7) 0.0015(7)
C1 0.0158(10) 0.0138(9) 0.0224(11) 0.0024(8) 0.0009(9) 0.0014(9)
C2 0.0168(11) 0.0181(10) 0.0295(13) -0.0004(9) 0.0018(10) 0.0066(9)
C3 0.0231(12) 0.0158(10) 0.0223(11) 0.0039(9) 0.0017(10) 0.0065(9)
C4 0.0201(11) 0.0195(10) 0.0211(12) 0.0042(8) -0.0038(10) 0.0012(9)
C5 0.0139(11) 0.0198(10) 0.0237(12) 0.0009(8) -0.0021(9) 0.0014(9)
C6 0.0173(11) 0.0118(8) 0.0157(10) 0.0011(8) 0.0013(8) -0.0008(8)
C7 0.0137(9) 0.0105(9) 0.0175(11) -0.0002(8) 0.0008(8) -0.0011(8)
C8 0.0127(10) 0.0138(9) 0.0183(11) 0.0017(8) -0.0010(8) -0.0012(8)
C9 0.0176(10) 0.0121(9) 0.0161(10) 0.0003(8) 0.0001(8) 0.0004(7)
C10 0.0139(9) 0.0134(9) 0.0252(11) 0.0001(8) -0.0016(9) 0.0024(9)
C11 0.0145(10) 0.0122(9) 0.0161(10) -0.0022(8) -0.0012(8) -0.0024(8)
C12 0.0143(10) 0.0093(8) 0.0184(10) -0.0001(7) -0.0001(8) -0.0015(8)
C13 0.0199(11) 0.0124(9) 0.0191(11) -0.0002(8) -0.0015(9) 0.0005(8)
C14 0.0218(11) 0.0159(9) 0.0161(11) 0.0000(8) 0.0033(9) 0.0007(9)
C15 0.0160(10) 0.0180(10) 0.0219(11) -0.0031(9) 0.0039(9) -0.0027(9)
C16 0.0161(10) 0.0169(9) 0.0221(12) 0.0003(8) -0.0015(9) -0.0010(8)
C17 0.0175(11) 0.0123(9) 0.0177(11) 0.0013(8) -0.0017(9) -0.0002(8)

loop_
_atom_type_symbol
_atom_type_description
_atom_type_scat_dispersion_real
_atom_type_scat_dispersion_imag
_atom_type_scat_source
C C 0.0181 0.0091 'International Tables Vol C Tables 4.2.6.8 and 6.1.1.4'
H H 0.0000 0.0000 'International Tables Vol C Tables 4.2.6.8 and 6.1.1.4'
N N 0.0311 0.0180 'International Tables Vol C Tables 4.2.6.8 and 6.1.1.4'
S S 0.3331 0.5567 'International Tables Vol C Tables 4.2.6.8 and 6.1.1.4'

loop_
_geom_angle_atom_site_label_1
_geom_angle_atom_site_label_2
_geom_angle_atom_site_label_3
_geom_angle
C1 S1 C7 88.40(10)
C9 S2 C10 94.47(10)
C7 N1 C6 110.09(18)
C8 N2 N3 107.21(18)
C9 N3 N2 107.51(17)
C9 N4 C8 105.17(18)
C9 N4 N5 129.18(19)
C8 N4 N5 125.17(17)
C11 N5 N4 115.69(17)
C2 C1 C6 121.1(2)
C2 C1 S1 128.93(17)
C6 C1 S1 109.87(16)
C3 C2 C1 117.7(2)
C3 C2 H2 121.1
C1 C2 H2 121.1
C2 C3 C4 121.6(2)
C2 C3 H3 119.2
C4 C3 H3 119.2
C5 C4 C3 120.9(2)
C5 C4 H4 119.6
C3 C4 H4 119.6
C4 C5 C6 118.7(2)
C4 C5 H5 120.7
C6 C5 H5 120.7
C5 C6 N1 124.9(2)
C5 C6 C1 119.93(19)
N1 C6 C1 115.08(19)
N1 C7 C8 121.47(19)
N1 C7 S1 116.54(16)
C8 C7 S1 121.97(16)
N2 C8 N4 110.06(18)
N2 C8 C7 125.50(19)
N4 C8 C7 124.43(19)
N3 C9 N4 110.04(19)
N3 C9 S2 129.60(17)
N4 C9 S2 120.26(17)
C11 C10 S2 112.86(14)
C11 C10 H10A 109.0
S2 C10 H10A 109.0
C11 C10 H10B 109.0
S2 C10 H10B 109.0
H10A C10 H10B 107.8
N5 C11 C12 116.37(18)
N5 C11 C10 124.40(19)
C12 C11 C10 119.17(18)
C13 C12 C17 119.1(2)
C13 C12 C11 120.2(2)
C17 C12 C11 120.7(2)
C14 C13 C12 120.3(2)
C14 C13 H13 119.8
C12 C13 H13 119.8
C13 C14 C15 120.1(2)
C13 C14 H14 120.0
C15 C14 H14 120.0
C14 C15 C16 120.5(2)
C14 C15 H15 119.8
C16 C15 H15 119.8
C17 C16 C15 119.7(2)
C17 C16 H16 120.2
C15 C16 H16 120.2
C16 C17 C12 120.3(2)
C16 C17 H17 119.8
C12 C17 H17 119.8

loop_
_geom_bond_atom_site_label_1
_geom_bond_atom_site_label_2
_geom_bond_distance
S1 C1 1.734(2)
S1 C7 1.758(2)
S2 C9 1.728(2)
S2 C10 1.813(2)
N1 C7 1.298(3)
N1 C6 1.393(3)
N2 C8 1.314(3)
N2 N3 1.394(3)
N3 C9 1.319(3)
N4 C9 1.366(3)
N4 C8 1.379(3)
N4 N5 1.391(2)
N5 C11 1.288(3)
C1 C2 1.396(3)
C1 C6 1.404(3)
C2 C3 1.376(3)
C2 H2 0.9500
C3 C4 1.394(3)
C3 H3 0.9500
C4 C5 1.377(3)
C4 H4 0.9500
C5 C6 1.395(3)
C5 H5 0.9500
C7 C8 1.464(3)
C10 C11 1.507(3)
C10 H10A 0.9900
C10 H10B 0.9900
C11 C12 1.476(3)
C12 C13 1.402(3)
C12 C17 1.401(3)
C13 C14 1.383(3)
C13 H13 0.9500
C14 C15 1.387(3)
C14 H14 0.9500
C15 C16 1.391(3)
C15 H15 0.9500
C16 C17 1.390(3)
C16 H16 0.9500
C17 H17 0.9500

loop_
_geom_hbond_atom_site_label_D
_geom_hbond_atom_site_label_H
_geom_hbond_atom_site_label_A
_geom_hbond_site_symmetry_A
_geom_hbond_distance_DH
_geom_hbond_distance_HA
_geom_hbond_distance_DA
_geom_hbond_angle_DHA
C10 H10a N3 4_558 0.99 2.45 3.333(3) 148
C3 H3 Cg1 2_664 0.95 2.65 3.377(2) 134

loop_
_geom_torsion_atom_site_label_1
_geom_torsion_atom_site_label_2
_geom_torsion_atom_site_label_3
_geom_torsion_atom_site_label_4
_geom_torsion
C8 N2 N3 C9 -0.5(2)
C9 N4 N5 C11 25.6(3)
C8 N4 N5 C11 -163.6(2)
C7 S1 C1 C2 -177.9(2)
C7 S1 C1 C6 -0.48(16)
C6 C1 C2 C3 -2.0(3)
S1 C1 C2 C3 175.07(18)
C1 C2 C3 C4 1.2(4)
C2 C3 C4 C5 0.4(4)
C3 C4 C5 C6 -1.2(3)
C4 C5 C6 N1 -176.8(2)
C4 C5 C6 C1 0.3(3)
C7 N1 C6 C5 176.0(2)
C7 N1 C6 C1 -1.3(3)
C2 C1 C6 C5 1.3(3)
S1 C1 C6 C5 -176.30(16)
C2 C1 C6 N1 178.7(2)
S1 C1 C6 N1 1.1(2)
C6 N1 C7 C8 179.56(17)
C6 N1 C7 S1 0.9(2)
C1 S1 C7 N1 -0.26(18)
C1 S1 C7 C8 -178.90(18)
N3 N2 C8 N4 0.9(2)
N3 N2 C8 C7 -179.81(18)
C9 N4 C8 N2 -0.8(2)
N5 N4 C8 N2 -173.48(19)
C9 N4 C8 C7 179.81(18)
N5 N4 C8 C7 7.2(3)
N1 C7 C8 N2 -11.7(3)
S1 C7 C8 N2 166.92(17)
N1 C7 C8 N4 167.6(2)
S1 C7 C8 N4 -13.8(3)
N2 N3 C9 N4 0.0(2)
N2 N3 C9 S2 176.46(16)
C8 N4 C9 N3 0.5(2)
N5 N4 C9 N3 172.72(19)
C8 N4 C9 S2 -176.35(15)
N5 N4 C9 S2 -4.1(3)
C10 S2 C9 N3 153.5(2)
C10 S2 C9 N4 -30.35(18)
C9 S2 C10 C11 48.76(17)
N4 N5 C11 C12 178.39(18)
N4 N5 C11 C10 1.0(3)
S2 C10 C11 N5 -41.2(3)
S2 C10 C11 C12 141.45(17)
N5 C11 C12 C13 -30.4(3)
C10 C11 C12 C13 147.11(19)
N5 C11 C12 C17 148.6(2)
C10 C11 C12 C17 -33.9(3)
C17 C12 C13 C14 -1.5(3)
C11 C12 C13 C14 177.53(19)
C12 C13 C14 C15 0.5(3)
C13 C14 C15 C16 0.6(3)
C14 C15 C16 C17 -0.5(3)
C15 C16 C17 C12 -0.5(3)
C13 C12 C17 C16 1.5(3)
C11 C12 C17 C16 -177.49(19)

loop_
_cod_related_entry_id
_cod_related_entry_database
_cod_related_entry_code
1 ChemSpider 23345418
